data_2206447
loop_
_publ_author_name
'Medina, Iliana'
'Mague, Joel T.'
'Donahue, James P.'
'Fink, Mark J.'

_publ_section_title
;
 Bis(triphenylsilyl)selenide
;
_journal_coeditor_code HG6210
_journal_issue 8
_journal_name_full 'Acta Crystallographica Section E'
_journal_page_first o2687
_journal_page_last o2688
_journal_paper_doi 10.1107/S1600536805023275
_journal_volume 61
_journal_year 2005
_chemical_formula_iupac 'C36 H30 Se Si2'
_chemical_formula_moiety 'C36 H30 Se Si2'
_chemical_formula_sum 'C36 H30 Se Si2'
_chemical_formula_weight 597.74
_chemical_name_systematic
;
Bis(triphenylsilyl)selenide
;
_space_group_IT_number 5
_symmetry_cell_setting monoclinic
_symmetry_space_group_name_Hall 'C 2y'
_symmetry_space_group_name_H-M 'C 1 2 1'
_atom_sites_solution_hydrogens geom
_atom_sites_solution_primary direct
_atom_sites_solution_secondary difmap
_audit_creation_method SHELXL-97
_cell_angle_alpha 90.00
_cell_angle_beta 106.724(2)
_cell_angle_gamma 90.00
_cell_formula_units_Z 4
_cell_length_a 18.159(2)
_cell_length_b 7.8122(9)
_cell_length_c 21.777(3)
_cell_measurement_reflns_used 5506
_cell_measurement_temperature 100(2)
_cell_measurement_theta_max 28.26
_cell_measurement_theta_min 2.34
_cell_volume 2958.7(6)
_computing_cell_refinement SMART
_computing_data_collection 'SMART (Bruker, 2000)'
_computing_data_reduction 'SAINT-Plus (Bruker, 2004)'
_computing_molecular_graphics 'SHELXTL (Bruker, 2000)'
_computing_publication_material SHELXTL
_computing_structure_refinement 'SHELXL97 (Sheldrick, 1997)'
_computing_structure_solution 'SHELXS97 (Sheldrick, 1997)'
_diffrn_ambient_temperature 100(2)
_diffrn_measured_fraction_theta_full 0.988
_diffrn_measured_fraction_theta_max 0.988
_diffrn_measurement_device_type 'Bruker SMART APEX CCD area-detector'
_diffrn_measurement_method '\f and \w'
_diffrn_radiation_monochromator graphite
_diffrn_radiation_source 'fine-focus sealed tube'
_diffrn_radiation_type MoK\a
_diffrn_radiation_wavelength 0.71073
_diffrn_reflns_av_R_equivalents 0.0188
_diffrn_reflns_av_sigmaI/netI 0.0506
_diffrn_reflns_limit_h_max 23
_diffrn_reflns_limit_h_min -23
_diffrn_reflns_limit_k_max 10
_diffrn_reflns_limit_k_min -10
_diffrn_reflns_limit_l_max 27
_diffrn_reflns_limit_l_min -28
_diffrn_reflns_number 12735
_diffrn_reflns_theta_full 27.50
_diffrn_reflns_theta_max 27.50
_diffrn_reflns_theta_min 1.95
_diffrn_standards_decay_% 0
_diffrn_standards_number 0
_exptl_absorpt_coefficient_mu 1.374
_exptl_absorpt_correction_T_max 0.8669
_exptl_absorpt_correction_T_min 0.7126
_exptl_absorpt_correction_type multi-scan
_exptl_absorpt_process_details '(SADABS; Sheldrick, 2002)'
_exptl_crystal_colour Colorless
_exptl_crystal_density_diffrn 1.342
_exptl_crystal_density_method 'not measured'
_exptl_crystal_description Plate
_exptl_crystal_F_000 1232
_exptl_crystal_size_max 0.35
_exptl_crystal_size_mid 0.22
_exptl_crystal_size_min 0.11
_refine_diff_density_max 0.596
_refine_diff_density_min -0.231
_refine_ls_abs_structure_details 'Flack (1983), 2714 Friedel pairs'
_refine_ls_abs_structure_Flack 0.016(5)
_refine_ls_extinction_method none
_refine_ls_goodness_of_fit_ref 1.021
_refine_ls_hydrogen_treatment constr
_refine_ls_matrix_type full
_refine_ls_number_parameters 353
_refine_ls_number_reflns 6362
_refine_ls_number_restraints 1
_refine_ls_restrained_S_all 1.021
_refine_ls_R_factor_all 0.0270
_refine_ls_R_factor_gt 0.0255
_refine_ls_shift/su_max 0.002
_refine_ls_shift/su_mean 0.000
_refine_ls_structure_factor_coef Fsqd
_refine_ls_weighting_details 'calc w = 1/[\s^2^(Fo^2^)+(0.0074P)^2^] where P=  (Fo^2^+2Fc^2^)/3'
_refine_ls_weighting_scheme calc
_refine_ls_wR_factor_gt 0.0592
_refine_ls_wR_factor_ref 0.0597
_reflns_number_gt 6027
_reflns_number_total 6362
_reflns_threshold_expression I>2\s(I)
_cod_data_source_file hg6210.cif
_cod_data_source_block I
_cod_depositor_comments
;
The following automatic conversions were performed:
'_symmetry_cell_setting' value 'Monoclinic' changed to 'monoclinic'
according to '/home/saulius/struct/CIF-dictionaries/cif_core.dic'
dictionary named 'cif_core.dic' version 2.4.1 from 2010-06-29.

Automatic conversion script
Id: cif_fix_enum 1527 2010-12-29 10:47:43Z saulius 

The following automatic conversions were performed:

'_symmetry_cell_setting' value 'Monoclinic' changed to 'monoclinic'
according to /home/saulius/struct/CIF-dictionaries/cif_core.dic
dictionary named 'cif_core.dic' version 2.4.1 from 2010-06-29.

Automatic conversion script
Id: cif_fix_values 1715 2011-07-08 13:25:40Z adriana 
;
_cod_original_cell_volume 2958.6(6)
_cod_original_sg_symbol_H-M 'C 2'
_cod_database_code 2206447
_cod_database_fobs_code 2206447

loop_
_symmetry_equiv_pos_as_xyz
'x, y, z'
'-x, y, -z'
'x+1/2, y+1/2, z'
'-x+1/2, y+1/2, -z'

loop_
_atom_site_label
_atom_site_fract_x
_atom_site_fract_y
_atom_site_fract_z
_atom_site_U_iso_or_equiv
_atom_site_adp_type
_atom_site_calc_flag
_atom_site_refinement_flags
_atom_site_occupancy
_atom_site_type_symbol
Se1 0.0000 0.39973(3) 0.5000 0.02175(8) Uani d S 1 Se
Si1 0.06770(3) 0.56513(7) 0.58472(3) 0.01730(13) Uani d . 1 Si
C1 0.00487(11) 0.7015(3) 0.61902(10) 0.0199(4) Uani d . 1 C
C2 -0.06167(12) 0.6372(3) 0.62994(11) 0.0282(5) Uani d . 1 C
H2 -0.0768 0.5225 0.6183 0.034 Uiso calc R 1 H
C3 -0.10623(13) 0.7384(4) 0.65760(12) 0.0357(6) Uani d . 1 C
H3 -0.1512 0.6921 0.6651 0.043 Uiso calc R 1 H
C4 -0.08590(12) 0.9052(3) 0.67429(10) 0.0334(5) Uani d . 1 C
H4 -0.1167 0.9737 0.6933 0.040 Uiso calc R 1 H
C5 -0.02050(13) 0.9729(3) 0.66330(11) 0.0321(5) Uani d . 1 C
H5 -0.0062 1.0883 0.6744 0.039 Uiso calc R 1 H
C6 0.02409(11) 0.8715(3) 0.63596(10) 0.0263(5) Uani d . 1 C
H6 0.0690 0.9188 0.6285 0.032 Uiso calc R 1 H
C7 0.14200(11) 0.7016(3) 0.56436(9) 0.0173(4) Uani d . 1 C
C8 0.12083(11) 0.8400(3) 0.52248(9) 0.0227(4) Uani d . 1 C
H8 0.0678 0.8630 0.5034 0.027 Uiso calc R 1 H
C9 0.17467(12) 0.9444(3) 0.50798(10) 0.0269(5) Uani d . 1 C
H9 0.1585 1.0368 0.4789 0.032 Uiso calc R 1 H
C10 0.25275(11) 0.9146(3) 0.53588(9) 0.0258(4) Uani d . 1 C
H10 0.2901 0.9860 0.5259 0.031 Uiso calc R 1 H
C11 0.27526(11) 0.7800(3) 0.57821(10) 0.0230(4) Uani d . 1 C
H11 0.3284 0.7601 0.5981 0.028 Uiso calc R 1 H
C12 0.22087(11) 0.6733(3) 0.59196(9) 0.0208(4) Uani d . 1 C
H12 0.2374 0.5798 0.6205 0.025 Uiso calc R 1 H
C13 0.11573(10) 0.3961(3) 0.64357(9) 0.0187(4) Uani d . 1 C
C14 0.15597(11) 0.2618(3) 0.62455(9) 0.0210(4) Uani d . 1 C
H14 0.1582 0.2574 0.5815 0.025 Uiso calc R 1 H
C15 0.19232(11) 0.1361(3) 0.66727(10) 0.0229(4) Uani d . 1 C
H15 0.2187 0.0459 0.6534 0.027 Uiso calc R 1 H
C16 0.19025(12) 0.1416(3) 0.73042(10) 0.0269(5) Uani d . 1 C
H16 0.2158 0.0563 0.7600 0.032 Uiso calc R 1 H
C17 0.15076(13) 0.2719(3) 0.75004(10) 0.0280(5) Uani d . 1 C
H17 0.1489 0.2752 0.7932 0.034 Uiso calc R 1 H
C18 0.11387(11) 0.3979(3) 0.70732(9) 0.0242(4) Uani d . 1 C
H18 0.0870 0.4866 0.7216 0.029 Uiso calc R 1 H
Se2 0.5000 0.60457(3) 1.0000 0.02615(8) Uani d S 1 Se
Si2 0.45006(3) 0.43493(8) 0.91179(3) 0.02013(13) Uani d . 1 Si
C19 0.41104(12) 0.5991(3) 0.84798(9) 0.0219(4) Uani d . 1 C
C20 0.33549(12) 0.5882(3) 0.80811(9) 0.0255(5) Uani d . 1 C
H20 0.3029 0.4990 0.8146 0.031 Uiso calc R 1 H
C21 0.30760(13) 0.7059(3) 0.75933(10) 0.0304(5) Uani d . 1 C
H21 0.2560 0.6977 0.7329 0.037 Uiso calc R 1 H
C22 0.35445(13) 0.8346(3) 0.74901(10) 0.0323(5) Uani d . 1 C
H22 0.3352 0.9140 0.7151 0.039 Uiso calc R 1 H
C23 0.42959(13) 0.8489(3) 0.78774(10) 0.0293(5) Uani d . 1 C
H23 0.4619 0.9379 0.7806 0.035 Uiso calc R 1 H
C24 0.45721(12) 0.7319(3) 0.83704(9) 0.0248(4) Uani d . 1 C
H24 0.5085 0.7425 0.8639 0.030 Uiso calc R 1 H
C25 0.52563(11) 0.3056(3) 0.89025(9) 0.0219(5) Uani d . 1 C
C26 0.55354(13) 0.1549(3) 0.92358(10) 0.0321(5) Uani d . 1 C
H26 0.5326 0.1168 0.9565 0.038 Uiso calc R 1 H
C27 0.61094(13) 0.0603(3) 0.90951(11) 0.0413(6) Uani d . 1 C
H27 0.6289 -0.0417 0.9327 0.050 Uiso calc R 1 H
C28 0.64216(13) 0.1129(3) 0.86215(13) 0.0430(6) Uani d . 1 C
H28 0.6826 0.0493 0.8534 0.052 Uiso calc R 1 H
C29 0.61420(14) 0.2590(4) 0.82734(13) 0.0412(7) Uani d . 1 C
H29 0.6345 0.2944 0.7938 0.049 Uiso calc R 1 H
C30 0.55667(12) 0.3540(3) 0.84138(11) 0.0305(5) Uani d . 1 C
H30 0.5380 0.4541 0.8172 0.037 Uiso calc R 1 H
C31 0.37118(12) 0.2914(3) 0.92013(9) 0.0213(4) Uani d . 1 C
C32 0.36184(12) 0.1287(3) 0.89219(10) 0.0278(5) Uani d . 1 C
H32 0.3974 0.0904 0.8706 0.033 Uiso calc R 1 H
C33 0.30203(13) 0.0221(3) 0.89527(10) 0.0302(5) Uani d . 1 C
H33 0.2966 -0.0877 0.8757 0.036 Uiso calc R 1 H
C34 0.25001(12) 0.0767(3) 0.92721(10) 0.0294(5) Uani d . 1 C
H34 0.2087 0.0047 0.9295 0.035 Uiso calc R 1 H
C35 0.25895(12) 0.2368(3) 0.95570(10) 0.0295(5) Uani d . 1 C
H35 0.2240 0.2744 0.9780 0.035 Uiso calc R 1 H
C36 0.31849(12) 0.3419(3) 0.95180(10) 0.0255(5) Uani d . 1 C
H36 0.3236 0.4518 0.9713 0.031 Uiso calc R 1 H

loop_
_atom_site_aniso_label
_atom_site_aniso_U_11
_atom_site_aniso_U_22
_atom_site_aniso_U_33
_atom_site_aniso_U_12
_atom_site_aniso_U_13
_atom_site_aniso_U_23
Se1 0.02461(14) 0.01514(16) 0.02059(15) 0.000 -0.00130(11) 0.000
Si1 0.0169(2) 0.0157(3) 0.0183(3) -0.0005(2) 0.0035(2) 0.0000(2)
C1 0.0186(10) 0.0206(11) 0.0195(10) 0.0007(8) 0.0041(8) 0.0024(8)
C2 0.0243(11) 0.0195(11) 0.0430(14) 0.0000(9) 0.0130(10) 0.0039(10)
C3 0.0257(11) 0.0385(15) 0.0504(15) 0.0036(11) 0.0231(11) 0.0098(13)
C4 0.0318(11) 0.0396(14) 0.0329(12) 0.0133(11) 0.0157(10) 0.0013(11)
C5 0.0320(12) 0.0279(12) 0.0358(13) 0.0009(10) 0.0089(10) -0.0075(10)
C6 0.0205(9) 0.0263(12) 0.0326(12) -0.0041(8) 0.0087(9) -0.0059(9)
C7 0.0190(9) 0.0170(10) 0.0171(10) -0.0021(8) 0.0071(8) -0.0051(8)
C8 0.0197(9) 0.0267(11) 0.0197(10) -0.0015(8) 0.0025(8) 0.0009(9)
C9 0.0335(11) 0.0262(12) 0.0197(10) -0.0060(9) 0.0057(9) 0.0025(8)
C10 0.0278(10) 0.0295(12) 0.0227(11) -0.0088(10) 0.0111(8) -0.0047(10)
C11 0.0175(9) 0.0272(11) 0.0247(11) -0.0018(9) 0.0068(8) -0.0063(9)
C12 0.0221(10) 0.0188(10) 0.0213(10) 0.0010(8) 0.0060(8) -0.0032(8)
C13 0.0172(8) 0.0174(10) 0.0203(10) -0.0043(9) 0.0036(7) 0.0004(9)
C14 0.0208(9) 0.0203(10) 0.0209(10) -0.0022(8) 0.0044(8) -0.0014(8)
C15 0.0204(10) 0.0192(10) 0.0273(11) 0.0000(8) 0.0040(8) -0.0022(8)
C16 0.0267(11) 0.0222(11) 0.0266(11) -0.0015(9) -0.0006(9) 0.0051(9)
C17 0.0371(12) 0.0279(12) 0.0183(11) -0.0024(10) 0.0068(9) 0.0010(9)
C18 0.0271(10) 0.0194(10) 0.0254(11) 0.0005(9) 0.0066(8) -0.0028(9)
Se2 0.04439(19) 0.01652(17) 0.01547(15) 0.000 0.00531(13) 0.000
Si2 0.0247(3) 0.0202(3) 0.0144(3) 0.0046(2) 0.0038(2) 0.0001(2)
C19 0.0277(10) 0.0233(11) 0.0160(10) 0.0070(10) 0.0083(8) -0.0008(9)
C20 0.0265(10) 0.0316(12) 0.0197(10) 0.0081(9) 0.0088(8) -0.0017(9)
C21 0.0292(12) 0.0406(14) 0.0194(11) 0.0147(11) 0.0036(9) -0.0005(10)
C22 0.0447(14) 0.0316(13) 0.0200(11) 0.0202(11) 0.0083(10) 0.0059(10)
C23 0.0433(13) 0.0227(11) 0.0246(11) 0.0075(10) 0.0144(10) 0.0028(9)
C24 0.0295(11) 0.0242(11) 0.0192(10) 0.0045(9) 0.0047(8) 0.0000(8)
C25 0.0216(10) 0.0210(11) 0.0191(10) 0.0018(9) -0.0005(8) -0.0093(8)
C26 0.0359(12) 0.0335(13) 0.0211(11) 0.0121(10) -0.0008(9) -0.0039(9)
C27 0.0388(13) 0.0373(14) 0.0338(13) 0.0193(11) -0.0121(11) -0.0133(11)
C28 0.0209(11) 0.0446(15) 0.0603(17) 0.0038(11) 0.0064(11) -0.0283(14)
C29 0.0348(13) 0.0380(15) 0.0589(17) -0.0074(12) 0.0262(13) -0.0155(14)
C30 0.0288(11) 0.0251(12) 0.0404(14) -0.0051(9) 0.0143(10) -0.0074(10)
C31 0.0264(10) 0.0202(11) 0.0155(10) 0.0061(9) 0.0033(8) 0.0015(8)
C32 0.0343(12) 0.0288(12) 0.0222(11) 0.0021(10) 0.0112(9) -0.0032(9)
C33 0.0401(13) 0.0262(12) 0.0237(11) -0.0038(10) 0.0079(10) -0.0035(9)
C34 0.0270(11) 0.0371(14) 0.0217(11) -0.0018(10) 0.0033(9) 0.0086(10)
C35 0.0280(11) 0.0355(13) 0.0268(12) 0.0119(10) 0.0107(9) 0.0069(10)
C36 0.0322(11) 0.0198(10) 0.0242(11) 0.0090(9) 0.0077(9) 0.0037(9)

loop_
_atom_type_symbol
_atom_type_description
_atom_type_scat_dispersion_real
_atom_type_scat_dispersion_imag
_atom_type_scat_source
C C 0.0033 0.0016 'International Tables Vol C Tables 4.2.6.8 and 6.1.1.4'
H H 0.0000 0.0000 'International Tables Vol C Tables 4.2.6.8 and 6.1.1.4'
Si Si 0.0817 0.0704 'International Tables Vol C Tables 4.2.6.8 and 6.1.1.4'
Se Se -0.0929 2.2259 'International Tables Vol C Tables 4.2.6.8 and 6.1.1.4'

loop_
_geom_angle_atom_site_label_1
_geom_angle_atom_site_label_2
_geom_angle_atom_site_label_3
_geom_angle_site_symmetry_1
_geom_angle
_geom_angle_publ_flag
Si1 Se1 Si1 2_556 111.56(3) y
C1 Si1 C7 . 109.58(10) y
C1 Si1 C13 . 110.28(9) y
C7 Si1 C13 . 109.79(9) y
C1 Si1 Se1 . 113.26(7) y
C7 Si1 Se1 . 112.71(6) y
C13 Si1 Se1 . 100.91(7) y
C2 C1 C6 . 117.51(19) ?
C2 C1 Si1 . 121.55(17) ?
C6 C1 Si1 . 120.92(15) ?
C3 C2 C1 . 120.8(2) ?
C3 C2 H2 . 119.6 ?
C1 C2 H2 . 119.6 ?
C4 C3 C2 . 120.6(2) ?
C4 C3 H3 . 119.7 ?
C2 C3 H3 . 119.7 ?
C3 C4 C5 . 119.7(2) ?
C3 C4 H4 . 120.1 ?
C5 C4 H4 . 120.1 ?
C4 C5 C6 . 119.6(2) ?
C4 C5 H5 . 120.2 ?
C6 C5 H5 . 120.2 ?
C5 C6 C1 . 121.7(2) ?
C5 C6 H6 . 119.1 ?
C1 C6 H6 . 119.1 ?
C8 C7 C12 . 117.22(18) ?
C8 C7 Si1 . 120.99(15) ?
C12 C7 Si1 . 121.76(16) ?
C9 C8 C7 . 121.88(19) ?
C9 C8 H8 . 119.1 ?
C7 C8 H8 . 119.1 ?
C8 C9 C10 . 120.1(2) ?
C8 C9 H9 . 119.9 ?
C10 C9 H9 . 119.9 ?
C11 C10 C9 . 119.17(19) ?
C11 C10 H10 . 120.4 ?
C9 C10 H10 . 120.4 ?
C10 C11 C12 . 120.57(19) ?
C10 C11 H11 . 119.7 ?
C12 C11 H11 . 119.7 ?
C11 C12 C7 . 121.00(19) ?
C11 C12 H12 . 119.5 ?
C7 C12 H12 . 119.5 ?
C18 C13 C14 . 117.55(19) ?
C18 C13 Si1 . 122.21(16) ?
C14 C13 Si1 . 120.24(14) ?
C15 C14 C13 . 121.28(18) ?
C15 C14 H14 . 119.4 ?
C13 C14 H14 . 119.4 ?
C14 C15 C16 . 120.08(19) ?
C14 C15 H15 . 120.0 ?
C16 C15 H15 . 120.0 ?
C17 C16 C15 . 119.6(2) ?
C17 C16 H16 . 120.2 ?
C15 C16 H16 . 120.2 ?
C16 C17 C18 . 120.58(19) ?
C16 C17 H17 . 119.7 ?
C18 C17 H17 . 119.7 ?
C17 C18 C13 . 120.90(19) ?
C17 C18 H18 . 119.5 ?
C13 C18 H18 . 119.5 ?
Si2 Se2 Si2 2_657 109.45(3) y
C31 Si2 C25 . 109.79(10) y
C31 Si2 C19 . 110.24(9) y
C25 Si2 C19 . 109.38(9) y
C31 Si2 Se2 . 113.25(7) y
C25 Si2 Se2 . 112.36(7) y
C19 Si2 Se2 . 101.52(7) y
C24 C19 C20 . 117.95(19) ?
C24 C19 Si2 . 121.16(16) ?
C20 C19 Si2 . 120.84(17) ?
C21 C20 C19 . 120.8(2) ?
C21 C20 H20 . 119.6 ?
C19 C20 H20 . 119.6 ?
C22 C21 C20 . 120.2(2) ?
C22 C21 H21 . 119.9 ?
C20 C21 H21 . 119.9 ?
C21 C22 C23 . 120.4(2) ?
C21 C22 H22 . 119.8 ?
C23 C22 H22 . 119.8 ?
C22 C23 C24 . 119.3(2) ?
C22 C23 H23 . 120.3 ?
C24 C23 H23 . 120.3 ?
C23 C24 C19 . 121.3(2) ?
C23 C24 H24 . 119.3 ?
C19 C24 H24 . 119.3 ?
C30 C25 C26 . 117.3(2) ?
C30 C25 Si2 . 122.23(17) ?
C26 C25 Si2 . 120.47(17) ?
C27 C26 C25 . 121.2(2) ?
C27 C26 H26 . 119.4 ?
C25 C26 H26 . 119.4 ?
C28 C27 C26 . 120.4(2) ?
C28 C27 H27 . 119.8 ?
C26 C27 H27 . 119.8 ?
C27 C28 C29 . 119.5(2) ?
C27 C28 H28 . 120.3 ?
C29 C28 H28 . 120.3 ?
C28 C29 C30 . 120.1(2) ?
C28 C29 H29 . 119.9 ?
C30 C29 H29 . 119.9 ?
C29 C30 C25 . 121.4(2) ?
C29 C30 H30 . 119.3 ?
C25 C30 H30 . 119.3 ?
C36 C31 C32 . 117.4(2) ?
C36 C31 Si2 . 122.31(17) ?
C32 C31 Si2 . 120.24(16) ?
C33 C32 C31 . 121.6(2) ?
C33 C32 H32 . 119.2 ?
C31 C32 H32 . 119.2 ?
C32 C33 C34 . 119.6(2) ?
C32 C33 H33 . 120.2 ?
C34 C33 H33 . 120.2 ?
C35 C34 C33 . 119.5(2) ?
C35 C34 H34 . 120.3 ?
C33 C34 H34 . 120.3 ?
C36 C35 C34 . 120.2(2) ?
C36 C35 H35 . 119.9 ?
C34 C35 H35 . 119.9 ?
C35 C36 C31 . 121.7(2) ?
C35 C36 H36 . 119.1 ?
C31 C36 H36 . 119.1 ?

loop_
_geom_bond_atom_site_label_1
_geom_bond_atom_site_label_2
_geom_bond_distance
_geom_bond_publ_flag
Se1 Si1 2.2976(6) y
Si1 C1 1.867(2) y
Si1 C7 1.870(2) y
Si1 C13 1.872(2) y
C1 C2 1.391(3) ?
C1 C6 1.395(3) ?
C2 C3 1.387(3) ?
C2 H2 0.9500 ?
C3 C4 1.374(4) ?
C3 H3 0.9500 ?
C4 C5 1.382(3) ?
C4 H4 0.9500 ?
C5 C6 1.384(3) ?
C5 H5 0.9500 ?
C6 H6 0.9500 ?
C7 C8 1.395(3) ?
C7 C12 1.402(3) ?
C8 C9 1.378(3) ?
C8 H8 0.9500 ?
C9 C10 1.392(3) ?
C9 H9 0.9500 ?
C10 C11 1.380(3) ?
C10 H10 0.9500 ?
C11 C12 1.389(3) ?
C11 H11 0.9500 ?
C12 H12 0.9500 ?
C13 C18 1.398(3) ?
C13 C14 1.407(3) ?
C14 C15 1.382(3) ?
C14 H14 0.9500 ?
C15 C16 1.387(3) ?
C15 H15 0.9500 ?
C16 C17 1.381(3) ?
C16 H16 0.9500 ?
C17 C18 1.387(3) ?
C17 H17 0.9500 ?
C18 H18 0.9500 ?
Se2 Si2 2.2947(6) y
Si2 C31 1.869(2) y
Si2 C25 1.869(2) y
Si2 C19 1.874(2) y
C19 C24 1.397(3) ?
C19 C20 1.399(3) ?
C20 C21 1.386(3) ?
C20 H20 0.9500 ?
C21 C22 1.377(3) ?
C21 H21 0.9500 ?
C22 C23 1.387(3) ?
C22 H22 0.9500 ?
C23 C24 1.389(3) ?
C23 H23 0.9500 ?
C24 H24 0.9500 ?
C25 C30 1.392(3) ?
C25 C26 1.400(3) ?
C26 C27 1.382(3) ?
C26 H26 0.9500 ?
C27 C28 1.375(4) ?
C27 H27 0.9500 ?
C28 C29 1.384(4) ?
C28 H28 0.9500 ?
C29 C30 1.385(3) ?
C29 H29 0.9500 ?
C30 H30 0.9500 ?
C31 C36 1.388(3) ?
C31 C32 1.398(3) ?
C32 C33 1.386(3) ?
C32 H32 0.9500 ?
C33 C34 1.391(3) ?
C33 H33 0.9500 ?
C34 C35 1.385(3) ?
C34 H34 0.9500 ?
C35 C36 1.379(3) ?
C35 H35 0.9500 ?
C36 H36 0.9500 ?

loop_
_cod_related_entry_id
_cod_related_entry_database
_cod_related_entry_code
1 ChemSpider 30654832
